data_7014690
loop_
_publ_author_name
'Chang, Kai-Chieh'
'Lu, Chia-Fu'
'Wang, Po-Yang'
'Lu, Duan-Yen'
'Chen, Hong-Zhang'
'Kuo, Ting-Shen'
'Tsai, Yi-Chou'

_publ_section_title
;
 Ligand-controlled synthesis of vanadium(i) \b-diketiminates and their
 catalysis in cyclotrimerization of alkynes.
;
_journal_issue 10
_journal_name_full 'Dalton transactions (Cambridge, England : 2003)'
_journal_page_first 2324
_journal_page_last 2331
_journal_paper_doi 10.1039/c0dt01061h
_journal_volume 40
_journal_year 2011
_chemical_formula_moiety 'C72 H64 N4 V2'
_chemical_formula_sum 'C72 H64 N4 V2'
_chemical_formula_weight 1087.15
_chemical_name_systematic
;
?
;
_space_group_IT_number 13
_symmetry_cell_setting monoclinic
_symmetry_space_group_name_Hall '-P 2ya'
_symmetry_space_group_name_H-M 'P 1 2/a 1'
_atom_sites_solution_hydrogens geom
_atom_sites_solution_primary direct
_atom_sites_solution_secondary difmap
_audit_creation_method SHELXL-97
_cell_angle_alpha 90.00
_cell_angle_beta 112.559(2)
_cell_angle_gamma 90.00
_cell_formula_units_Z 4
_cell_length_a 24.8878(12)
_cell_length_b 9.5634(5)
_cell_length_c 25.2169(12)
_cell_measurement_reflns_used 0
_cell_measurement_temperature 200(2)
_cell_measurement_theta_max 0
_cell_measurement_theta_min 0
_cell_volume 5542.7(5)
_computing_molecular_graphics 'Ortep-3 for Windows (Farrugia, 1997)'
_computing_publication_material 'WinGX publication routines (Farrugia, 1999)'
_computing_structure_refinement 'SHELXL-97 (Sheldrick, 1997)'
_computing_structure_solution 'SIR92 (Giacovazzo et al, 1993)'
_diffrn_ambient_temperature 200(2)
_diffrn_measured_fraction_theta_full 0.998
_diffrn_measured_fraction_theta_max 0.998
_diffrn_radiation_monochromator graphite
_diffrn_radiation_source 'fine-focus sealed tube'
_diffrn_radiation_type MoK\a
_diffrn_radiation_wavelength 0.71073
_diffrn_reflns_av_R_equivalents 0.1006
_diffrn_reflns_av_sigmaI/netI 0.1227
_diffrn_reflns_limit_h_max 27
_diffrn_reflns_limit_h_min -29
_diffrn_reflns_limit_k_max 11
_diffrn_reflns_limit_k_min -10
_diffrn_reflns_limit_l_max 30
_diffrn_reflns_limit_l_min -29
_diffrn_reflns_number 37278
_diffrn_reflns_theta_full 25.08
_diffrn_reflns_theta_max 25.08
_diffrn_reflns_theta_min 1.95
_exptl_absorpt_coefficient_mu 0.386
_exptl_absorpt_correction_T_max 0.9847
_exptl_absorpt_correction_T_min 0.8997
_exptl_absorpt_correction_type multi-scan
_exptl_crystal_colour black
_exptl_crystal_density_diffrn 1.303
_exptl_crystal_density_method 'not measured'
_exptl_crystal_description prism
_exptl_crystal_F_000 2280
_exptl_crystal_size_max 0.28
_exptl_crystal_size_mid 0.25
_exptl_crystal_size_min 0.04
_refine_diff_density_max 1.095
_refine_diff_density_min -0.508
_refine_diff_density_rms 0.081
_refine_ls_extinction_method none
_refine_ls_goodness_of_fit_ref 1.012
_refine_ls_hydrogen_treatment noref
_refine_ls_matrix_type full
_refine_ls_number_parameters 673
_refine_ls_number_reflns 9846
_refine_ls_number_restraints 0
_refine_ls_restrained_S_all 1.012
_refine_ls_R_factor_all 0.1683
_refine_ls_R_factor_gt 0.0714
_refine_ls_shift/su_max 0.001
_refine_ls_shift/su_mean 0.000
_refine_ls_structure_factor_coef Fsqd
_refine_ls_weighting_details 'calc w=1/[\s^2^(Fo^2^)+(0.0886P)^2^+6.9017P] where P=(Fo^2^+2Fc^2^)/3'
_refine_ls_weighting_scheme calc
_refine_ls_wR_factor_gt 0.1662
_refine_ls_wR_factor_ref 0.2118
_reflns_number_gt 4872
_reflns_number_total 9846
_reflns_threshold_expression >2sigma(I)
_cod_data_source_file C0DT01061H.TXT
_cod_data_source_block a8935
_cod_original_sg_symbol_H-M 'P 2/a'
_cod_database_code 7014690

loop_
_symmetry_equiv_pos_as_xyz
'x, y, z'
'-x+1/2, y, -z'
'-x, -y, -z'
'x-1/2, -y, z'

loop_
_atom_site_label
_atom_site_type_symbol
_atom_site_fract_x
_atom_site_fract_y
_atom_site_fract_z
_atom_site_U_iso_or_equiv
_atom_site_adp_type
_atom_site_occupancy
_atom_site_symmetry_multiplicity
_atom_site_calc_flag
_atom_site_refinement_flags
_atom_site_disorder_assembly
_atom_site_disorder_group
C1 C 0.1252(2) 0.9085(7) 0.6273(2) 0.0257(14) Uani 1 1 d . . .
C2 C 0.0953(2) 0.7834(6) 0.6092(2) 0.0254(14) Uani 1 1 d . . .
C3 C 0.1204(3) 0.6644(7) 0.5940(2) 0.0375(16) Uani 1 1 d . . .
H3 H 0.1588 0.6699 0.5948 0.045 Uiso 1 1 calc R . .
C4 C 0.0904(3) 0.5441(8) 0.5783(3) 0.0450(18) Uani 1 1 d . . .
H4 H 0.1086 0.4652 0.5693 0.054 Uiso 1 1 calc R . .
C5 C 0.0322(3) 0.5323(8) 0.5748(2) 0.0433(18) Uani 1 1 d . . .
H5 H 0.0116 0.4467 0.5633 0.052 Uiso 1 1 calc R . .
C6 C 0.0068(2) 0.6432(7) 0.5879(2) 0.0374(16) Uani 1 1 d . . .
H6 H -0.0323 0.6354 0.5851 0.045 Uiso 1 1 calc R . .
C7 C 0.0367(2) 0.7727(7) 0.6060(2) 0.0291(14) Uani 1 1 d . . .
C8 C 0.0108(2) 0.8884(7) 0.6198(2) 0.0328(16) Uani 1 1 d . . .
H8 H -0.0283 0.8814 0.6168 0.039 Uiso 1 1 calc R . .
C9 C 0.0404(2) 1.0144(7) 0.6378(2) 0.0328(15) Uani 1 1 d . . .
C10 C 0.0141(3) 1.1344(8) 0.6514(3) 0.0439(18) Uani 1 1 d . . .
H10 H -0.0249 1.1281 0.6489 0.053 Uiso 1 1 calc R . .
C11 C 0.0426(3) 1.2556(8) 0.6675(2) 0.0431(17) Uani 1 1 d . . .
H11 H 0.0236 1.3341 0.6757 0.052 Uiso 1 1 calc R . .
C12 C 0.1008(3) 1.2666(7) 0.6724(2) 0.0388(16) Uani 1 1 d . . .
H12 H 0.1209 1.3527 0.6839 0.047 Uiso 1 1 calc R . .
C13 C 0.1285(2) 1.1543(7) 0.6606(2) 0.0328(15) Uani 1 1 d . . .
H13 H 0.1679 1.1630 0.6646 0.039 Uiso 1 1 calc R . .
C14 C 0.0990(2) 1.0247(6) 0.6424(2) 0.0258(14) Uani 1 1 d . . .
C15 C 0.2159(2) 0.8258(8) 0.7250(2) 0.0446(19) Uani 1 1 d . . .
H15A H 0.1740 0.8106 0.7132 0.067 Uiso 1 1 calc R . .
H15B H 0.2298 0.8878 0.7585 0.067 Uiso 1 1 calc R . .
H15C H 0.2362 0.7359 0.7349 0.067 Uiso 1 1 calc R . .
C16 C 0.2278(2) 0.8922(7) 0.6761(2) 0.0308(15) Uani 1 1 d . . .
C17 C 0.2854(2) 0.9217(7) 0.6851(2) 0.0310(15) Uani 1 1 d . . .
H17 H 0.3141 0.8804 0.7181 0.037 Uiso 1 1 calc R . .
C18 C 0.3061(2) 1.0042(6) 0.6517(2) 0.0284(15) Uani 1 1 d . . .
C19 C 0.3704(2) 1.0399(8) 0.6765(2) 0.0427(18) Uani 1 1 d . . .
H19A H 0.3797 1.0984 0.6492 0.064 Uiso 1 1 calc R . .
H19B H 0.3933 0.9536 0.6837 0.064 Uiso 1 1 calc R . .
H19C H 0.3799 1.0909 0.7127 0.064 Uiso 1 1 calc R . .
C20 C 0.20259(19) 1.1512(6) 0.4266(2) 0.0222(13) Uani 1 1 d . . .
C21 C 0.2084(2) 1.2948(7) 0.4185(2) 0.0259(14) Uani 1 1 d . . .
C22 C 0.2373(2) 1.3472(7) 0.3837(2) 0.0360(16) Uani 1 1 d . . .
H22 H 0.2539 1.2837 0.3652 0.043 Uiso 1 1 calc R . .
C23 C 0.2414(3) 1.4876(8) 0.3764(3) 0.0414(17) Uani 1 1 d . . .
H23 H 0.2601 1.5205 0.3523 0.050 Uiso 1 1 calc R . .
C24 C 0.2186(3) 1.5836(8) 0.4040(3) 0.0517(19) Uani 1 1 d . . .
H24 H 0.2227 1.6812 0.3994 0.062 Uiso 1 1 calc R . .
C25 C 0.1906(3) 1.5370(7) 0.4373(3) 0.0423(17) Uani 1 1 d . . .
H25 H 0.1751 1.6032 0.4557 0.051 Uiso 1 1 calc R . .
C26 C 0.1838(2) 1.3940(7) 0.4454(2) 0.0278(14) Uani 1 1 d . . .
C27 C 0.1524(2) 1.3424(7) 0.4770(2) 0.0291(14) Uani 1 1 d . . .
H27 H 0.1361 1.4075 0.4950 0.035 Uiso 1 1 calc R . .
C28 C 0.1441(2) 1.2023(7) 0.4830(2) 0.0248(14) Uani 1 1 d . . .
C29 C 0.1109(2) 1.1486(7) 0.5144(2) 0.0316(15) Uani 1 1 d . . .
H29 H 0.1036 1.2060 0.5417 0.038 Uiso 1 1 calc R . .
C30 C 0.0890(2) 1.0100(7) 0.5045(2) 0.0326(16) Uani 1 1 d . . .
H30 H 0.0558 0.9843 0.5122 0.039 Uiso 1 1 calc R . .
C31 C 0.1167(2) 0.9136(7) 0.4834(2) 0.0295(15) Uani 1 1 d . . .
H31 H 0.1040 0.8191 0.4785 0.035 Uiso 1 1 calc R . .
C32 C 0.1647(2) 0.9548(7) 0.4689(2) 0.0274(15) Uani 1 1 d . . .
H32 H 0.1916 0.8873 0.4662 0.033 Uiso 1 1 calc R . .
C33 C 0.1715(2) 1.1014(6) 0.4584(2) 0.0247(14) Uani 1 1 d . . .
C34 C 0.3817(2) 0.2148(6) 0.8796(2) 0.0221(13) Uani 1 1 d . . .
C35 C 0.4101(2) 0.3436(7) 0.8983(2) 0.0262(14) Uani 1 1 d . . .
C36 C 0.3823(2) 0.4606(7) 0.9106(2) 0.0333(15) Uani 1 1 d . . .
H36 H 0.3435 0.4523 0.9087 0.040 Uiso 1 1 calc R . .
C37 C 0.4107(3) 0.5855(7) 0.9254(2) 0.0361(16) Uani 1 1 d . . .
H37 H 0.3907 0.6640 0.9321 0.043 Uiso 1 1 calc R . .
C38 C 0.4689(3) 0.6008(8) 0.9309(2) 0.0427(18) Uani 1 1 d . . .
H38 H 0.4881 0.6883 0.9417 0.051 Uiso 1 1 calc R . .
C39 C 0.4975(3) 0.4895(8) 0.9206(2) 0.0407(17) Uani 1 1 d . . .
H39 H 0.5369 0.5000 0.9248 0.049 Uiso 1 1 calc R . .
C40 C 0.4697(2) 0.3569(7) 0.9035(2) 0.0287(15) Uani 1 1 d . . .
C41 C 0.4975(2) 0.2436(7) 0.8907(2) 0.0353(16) Uani 1 1 d . . .
H41 H 0.5370 0.2527 0.8949 0.042 Uiso 1 1 calc R . .
C42 C 0.4687(2) 0.1164(7) 0.8718(2) 0.0281(15) Uani 1 1 d . . .
C43 C 0.4973(3) 0.0019(8) 0.8582(2) 0.0398(17) Uani 1 1 d . . .
H43 H 0.5368 0.0104 0.8626 0.048 Uiso 1 1 calc R . .
C44 C 0.4684(3) -0.1200(8) 0.8390(3) 0.0471(19) Uani 1 1 d . . .
H44 H 0.4880 -0.1959 0.8299 0.056 Uiso 1 1 calc R . .
C45 C 0.4103(3) -0.1353(7) 0.8324(2) 0.0376(16) Uani 1 1 d . . .
H45 H 0.3907 -0.2213 0.8189 0.045 Uiso 1 1 calc R . .
C46 C 0.3817(2) -0.0275(7) 0.8452(2) 0.0308(15) Uani 1 1 d . . .
H46 H 0.3423 -0.0397 0.8408 0.037 Uiso 1 1 calc R . .
C47 C 0.4094(2) 0.1029(6) 0.8651(2) 0.0249(14) Uani 1 1 d . . .
C48 C 0.2924(2) 0.3014(7) 0.7806(2) 0.0417(18) Uani 1 1 d . . .
H48A H 0.3345 0.3145 0.7928 0.063 Uiso 1 1 calc R . .
H48B H 0.2730 0.3925 0.7716 0.063 Uiso 1 1 calc R . .
H48C H 0.2782 0.2419 0.7463 0.063 Uiso 1 1 calc R . .
C49 C 0.2795(2) 0.2327(6) 0.8282(2) 0.0252(13) Uani 1 1 d . . .
C50 C 0.2211(2) 0.2058(6) 0.8178(2) 0.0281(15) Uani 1 1 d . . .
H50 H 0.1934 0.2489 0.7846 0.034 Uiso 1 1 calc R . .
C51 C 0.1985(2) 0.1243(6) 0.8498(2) 0.0247(14) Uani 1 1 d . . .
C52 C 0.1340(2) 0.0974(7) 0.8246(2) 0.0368(17) Uani 1 1 d . . .
H52A H 0.1234 0.0384 0.8509 0.055 Uiso 1 1 calc R . .
H52B H 0.1235 0.0498 0.7876 0.055 Uiso 1 1 calc R . .
H52C H 0.1131 0.1865 0.8190 0.055 Uiso 1 1 calc R . .
C53 C 0.2956(2) -0.0277(6) 1.0740(2) 0.0206(13) Uani 1 1 d . . .
C54 C 0.2890(2) -0.1729(6) 1.0818(2) 0.0236(14) Uani 1 1 d . . .
C55 C 0.2595(2) -0.2242(7) 1.1160(2) 0.0296(15) Uani 1 1 d . . .
H55 H 0.2426 -0.1597 1.1338 0.036 Uiso 1 1 calc R . .
C56 C 0.2549(2) -0.3632(7) 1.1238(3) 0.0389(16) Uani 1 1 d . . .
H56 H 0.2352 -0.3951 1.1472 0.047 Uiso 1 1 calc R . .
C57 C 0.2794(3) -0.4612(7) 1.0973(3) 0.0437(18) Uani 1 1 d . . .
H57 H 0.2754 -0.5585 1.1023 0.052 Uiso 1 1 calc R . .
C58 C 0.3082(2) -0.4167(7) 1.0649(3) 0.0362(16) Uani 1 1 d . . .
H58 H 0.3244 -0.4837 1.0473 0.043 Uiso 1 1 calc R . .
C59 C 0.3151(2) -0.2720(6) 1.0563(2) 0.0258(14) Uani 1 1 d . . .
C60 C 0.3481(2) -0.2210(6) 1.0264(2) 0.0237(13) Uani 1 1 d . . .
H60 H 0.3652 -0.2866 1.0093 0.028 Uiso 1 1 calc R . .
C61 C 0.35709(19) -0.0814(6) 1.0205(2) 0.0202(13) Uani 1 1 d . . .
C62 C 0.3929(2) -0.0301(6) 0.9914(2) 0.0268(14) Uani 1 1 d . . .
H62 H 0.4026 -0.0889 0.9660 0.032 Uiso 1 1 calc R . .
C63 C 0.4135(2) 0.1097(6) 1.0013(2) 0.0264(15) Uani 1 1 d . . .
H63 H 0.4470 0.1360 0.9944 0.032 Uiso 1 1 calc R . .
C64 C 0.3848(2) 0.2066(7) 1.0208(2) 0.0271(14) Uani 1 1 d . . .
H64 H 0.3977 0.3010 1.0261 0.032 Uiso 1 1 calc R . .
C65 C 0.3353(2) 0.1660(6) 1.0331(2) 0.0225(13) Uani 1 1 d . . .
H65 H 0.3076 0.2333 1.0340 0.027 Uiso 1 1 calc R . .
C66 C 0.3287(2) 0.0209(6) 1.0441(2) 0.0222(14) Uani 1 1 d . . .
C67 C 0.4005(5) 0.5519(14) 0.7461(5) 0.139(4) Uiso 1 1 d . . .
H67A H 0.3581 0.5433 0.7323 0.208 Uiso 1 1 calc R . .
H67B H 0.4106 0.6259 0.7247 0.208 Uiso 1 1 calc R . .
H67C H 0.4161 0.5754 0.7871 0.208 Uiso 1 1 calc R . .
C68 C 0.4245(5) 0.4235(14) 0.7379(5) 0.132(4) Uiso 1 1 d . . .
H68A H 0.4078 0.3982 0.6967 0.158 Uiso 1 1 calc R . .
H68B H 0.4144 0.3487 0.7596 0.158 Uiso 1 1 calc R . .
C69 C 0.4919(4) 0.4344(12) 0.7585(4) 0.108(3) Uiso 1 1 d . . .
H69A H 0.5023 0.5111 0.7379 0.129 Uiso 1 1 calc R . .
H69B H 0.5091 0.4551 0.8001 0.129 Uiso 1 1 calc R . .
C70 C 0.5151(5) 0.2985(14) 0.7468(5) 0.137(4) Uiso 1 1 d . . .
H70A H 0.5009 0.2844 0.7047 0.165 Uiso 1 1 calc R . .
H70B H 0.4995 0.2214 0.7630 0.165 Uiso 1 1 calc R . .
C71 C 0.5817(4) 0.2902(11) 0.7720(4) 0.094(3) Uiso 1 1 d . . .
H71A H 0.5966 0.2845 0.8144 0.113 Uiso 1 1 calc R . .
H71B H 0.5949 0.2063 0.7574 0.113 Uiso 1 1 calc R . .
C72 C 0.6023(5) 0.4128(14) 0.7548(5) 0.142(5) Uiso 1 1 d . . .
H72A H 0.6449 0.4120 0.7705 0.213 Uiso 1 1 calc R . .
H72B H 0.5886 0.4949 0.7693 0.213 Uiso 1 1 calc R . .
H72C H 0.5875 0.4166 0.7128 0.213 Uiso 1 1 calc R . .
N1 N 0.18293(17) 0.9261(5) 0.62755(17) 0.0270(12) Uani 1 1 d . . .
N2 N 0.27174(17) 1.0544(5) 0.60047(17) 0.0238(11) Uani 1 1 d . . .
N3 N 0.32334(16) 0.1958(5) 0.87694(16) 0.0212(11) Uani 1 1 d . . .
N4 N 0.23161(16) 0.0688(5) 0.90048(17) 0.0223(11) Uani 1 1 d . . .
V1 V 0.18589(4) 1.02001(11) 0.55674(4) 0.0247(3) Uani 1 1 d . . .
V2 V 0.31752(3) 0.09935(10) 0.94597(4) 0.0217(3) Uani 1 1 d . . .

loop_
_atom_site_aniso_label
_atom_site_aniso_U_11
_atom_site_aniso_U_22
_atom_site_aniso_U_33
_atom_site_aniso_U_23
_atom_site_aniso_U_13
_atom_site_aniso_U_12
C1 0.022(3) 0.037(4) 0.019(3) 0.007(3) 0.009(2) 0.000(3)
C2 0.024(3) 0.033(4) 0.020(3) 0.004(3) 0.009(2) 0.000(3)
C3 0.043(3) 0.042(5) 0.036(3) 0.002(3) 0.026(3) 0.001(3)
C4 0.065(5) 0.036(5) 0.043(4) -0.003(3) 0.031(3) -0.001(4)
C5 0.056(4) 0.036(5) 0.034(4) -0.001(3) 0.014(3) -0.015(4)
C6 0.034(3) 0.042(5) 0.032(3) 0.003(3) 0.009(3) -0.010(3)
C7 0.025(3) 0.035(4) 0.024(3) 0.005(3) 0.006(2) 0.003(3)
C8 0.020(3) 0.050(5) 0.031(3) 0.010(3) 0.013(2) 0.004(3)
C9 0.033(3) 0.041(5) 0.028(3) 0.007(3) 0.016(2) 0.005(3)
C10 0.036(3) 0.049(5) 0.048(4) 0.004(4) 0.018(3) 0.010(3)
C11 0.052(4) 0.043(5) 0.040(4) -0.002(3) 0.024(3) 0.014(4)
C12 0.051(4) 0.035(5) 0.031(3) -0.001(3) 0.016(3) 0.002(3)
C13 0.035(3) 0.041(5) 0.024(3) 0.002(3) 0.013(2) -0.002(3)
C14 0.026(3) 0.031(4) 0.023(3) 0.005(3) 0.012(2) 0.004(3)
C15 0.034(3) 0.073(6) 0.028(3) 0.023(3) 0.013(3) 0.002(3)
C16 0.032(3) 0.036(4) 0.024(3) 0.000(3) 0.011(2) 0.001(3)
C17 0.023(3) 0.043(4) 0.023(3) 0.004(3) 0.005(2) 0.003(3)
C18 0.022(3) 0.040(4) 0.022(3) -0.003(3) 0.007(2) 0.003(3)
C19 0.026(3) 0.073(6) 0.027(3) 0.005(3) 0.007(2) -0.002(3)
C20 0.016(2) 0.030(4) 0.019(3) -0.001(3) 0.005(2) 0.003(2)
C21 0.019(3) 0.036(4) 0.023(3) 0.002(3) 0.009(2) 0.000(3)
C22 0.028(3) 0.048(5) 0.033(3) 0.003(3) 0.012(2) 0.001(3)
C23 0.045(4) 0.039(5) 0.045(4) 0.009(4) 0.022(3) -0.013(3)
C24 0.069(5) 0.029(5) 0.063(5) 0.007(4) 0.033(4) -0.007(4)
C25 0.052(4) 0.033(5) 0.045(4) 0.000(3) 0.022(3) 0.004(3)
C26 0.023(3) 0.027(4) 0.030(3) -0.001(3) 0.006(2) 0.001(3)
C27 0.027(3) 0.030(4) 0.031(3) -0.005(3) 0.011(2) 0.005(3)
C28 0.018(3) 0.031(4) 0.025(3) 0.006(3) 0.008(2) 0.006(3)
C29 0.027(3) 0.051(5) 0.018(3) 0.004(3) 0.010(2) 0.001(3)
C30 0.019(3) 0.054(5) 0.026(3) 0.009(3) 0.011(2) 0.004(3)
C31 0.022(3) 0.037(4) 0.027(3) 0.007(3) 0.007(2) -0.005(3)
C32 0.025(3) 0.035(5) 0.024(3) 0.006(3) 0.012(2) 0.003(3)
C33 0.021(3) 0.032(4) 0.020(3) -0.004(3) 0.007(2) 0.002(3)
C34 0.020(2) 0.027(4) 0.022(3) 0.002(3) 0.010(2) 0.000(2)
C35 0.026(3) 0.033(4) 0.020(3) 0.003(3) 0.010(2) -0.003(3)
C36 0.037(3) 0.036(5) 0.031(3) -0.003(3) 0.018(3) -0.004(3)
C37 0.052(4) 0.030(4) 0.031(3) -0.005(3) 0.021(3) -0.001(3)
C38 0.044(4) 0.049(5) 0.033(3) -0.004(3) 0.012(3) -0.017(3)
C39 0.030(3) 0.053(5) 0.035(3) 0.003(3) 0.007(3) -0.017(3)
C40 0.021(3) 0.044(5) 0.020(3) 0.009(3) 0.007(2) -0.010(3)
C41 0.019(3) 0.051(5) 0.039(3) 0.006(3) 0.014(2) 0.000(3)
C42 0.020(3) 0.039(4) 0.028(3) 0.005(3) 0.011(2) 0.005(3)
C43 0.033(3) 0.055(5) 0.036(3) 0.009(3) 0.017(3) 0.016(3)
C44 0.054(4) 0.046(5) 0.041(4) 0.005(4) 0.018(3) 0.024(4)
C45 0.045(4) 0.040(5) 0.027(3) -0.002(3) 0.013(3) 0.007(3)
C46 0.037(3) 0.032(4) 0.024(3) 0.000(3) 0.014(2) 0.006(3)
C47 0.021(3) 0.035(4) 0.020(3) 0.003(3) 0.009(2) 0.000(3)
C48 0.034(3) 0.058(5) 0.031(3) 0.018(3) 0.011(3) -0.001(3)
C49 0.026(3) 0.028(4) 0.027(3) 0.003(3) 0.016(2) -0.003(3)
C50 0.020(3) 0.047(4) 0.017(3) 0.006(3) 0.006(2) 0.003(3)
C51 0.020(3) 0.039(4) 0.017(3) -0.004(3) 0.009(2) 0.000(3)
C52 0.020(3) 0.062(5) 0.025(3) 0.007(3) 0.006(2) -0.001(3)
C53 0.018(2) 0.025(4) 0.021(3) 0.000(3) 0.010(2) 0.000(2)
C54 0.018(2) 0.030(4) 0.022(3) 0.000(3) 0.007(2) 0.000(2)
C55 0.026(3) 0.037(5) 0.029(3) 0.006(3) 0.013(2) -0.001(3)
C56 0.036(3) 0.041(5) 0.045(4) 0.008(3) 0.021(3) -0.004(3)
C57 0.052(4) 0.030(5) 0.053(4) 0.004(4) 0.023(3) 0.000(3)
C58 0.045(4) 0.021(4) 0.045(4) 0.005(3) 0.021(3) 0.007(3)
C59 0.024(3) 0.028(4) 0.023(3) 0.001(3) 0.006(2) 0.003(3)
C60 0.022(3) 0.027(4) 0.024(3) -0.003(3) 0.010(2) 0.005(3)
C61 0.015(2) 0.029(4) 0.016(3) 0.000(3) 0.006(2) -0.002(2)
C62 0.023(3) 0.035(4) 0.023(3) -0.001(3) 0.009(2) 0.001(3)
C63 0.014(2) 0.044(5) 0.019(3) 0.002(3) 0.004(2) -0.006(3)
C64 0.026(3) 0.030(4) 0.024(3) 0.000(3) 0.008(2) -0.008(3)
C65 0.025(3) 0.017(4) 0.026(3) 0.000(3) 0.011(2) 0.003(2)
C66 0.014(2) 0.032(4) 0.017(3) -0.002(3) 0.003(2) 0.001(2)
N1 0.020(2) 0.038(3) 0.025(2) 0.006(2) 0.0117(18) 0.001(2)
N2 0.026(2) 0.030(3) 0.022(2) -0.003(2) 0.0161(19) -0.002(2)
N3 0.018(2) 0.026(3) 0.023(2) 0.003(2) 0.0115(17) -0.0032(19)
N4 0.019(2) 0.028(3) 0.021(2) 0.001(2) 0.0080(18) -0.002(2)
V1 0.0191(4) 0.0341(7) 0.0214(5) 0.0032(5) 0.0082(4) 0.0001(4)
V2 0.0172(4) 0.0277(7) 0.0203(5) 0.0019(4) 0.0074(3) -0.0017(4)

loop_
_atom_type_symbol
_atom_type_description
_atom_type_scat_dispersion_real
_atom_type_scat_dispersion_imag
_atom_type_scat_source
C C 0.0033 0.0016 'International Tables Vol C Tables 4.2.6.8 and 6.1.1.4'
H H 0.0000 0.0000 'International Tables Vol C Tables 4.2.6.8 and 6.1.1.4'
N N 0.0061 0.0033 'International Tables Vol C Tables 4.2.6.8 and 6.1.1.4'
Cl Cl 0.1484 0.1585 'International Tables Vol C Tables 4.2.6.8 and 6.1.1.4'
V V 0.3005 0.5294 'International Tables Vol C Tables 4.2.6.8 and 6.1.1.4'

loop_
_geom_angle_atom_site_label_1
_geom_angle_atom_site_label_2
_geom_angle_atom_site_label_3
_geom_angle
_geom_angle_site_symmetry_1
_geom_angle_site_symmetry_3
_geom_angle_publ_flag
C2 C1 C14 121.3(5) . . ?
C2 C1 N1 120.6(5) . . ?
C14 C1 N1 117.9(5) . . ?
C1 C2 C3 122.8(5) . . ?
C1 C2 C7 119.1(5) . . ?
C3 C2 C7 118.1(5) . . ?
C4 C3 C2 120.9(6) . . ?
C4 C3 H3 119.5 . . ?
C2 C3 H3 119.5 . . ?
C3 C4 C5 121.5(7) . . ?
C3 C4 H4 119.3 . . ?
C5 C4 H4 119.3 . . ?
C6 C5 C4 119.2(6) . . ?
C6 C5 H5 120.4 . . ?
C4 C5 H5 120.4 . . ?
C5 C6 C7 121.9(6) . . ?
C5 C6 H6 119.0 . . ?
C7 C6 H6 119.0 . . ?
C8 C7 C6 122.4(5) . . ?
C8 C7 C2 119.2(6) . . ?
C6 C7 C2 118.3(6) . . ?
C7 C8 C9 122.2(5) . . ?
C7 C8 H8 118.9 . . ?
C9 C8 H8 118.9 . . ?
C8 C9 C14 118.9(6) . . ?
C8 C9 C10 122.7(6) . . ?
C14 C9 C10 118.4(6) . . ?
C11 C10 C9 122.1(6) . . ?
C11 C10 H10 118.9 . . ?
C9 C10 H10 118.9 . . ?
C10 C11 C12 119.9(6) . . ?
C10 C11 H11 120.1 . . ?
C12 C11 H11 120.1 . . ?
C13 C12 C11 120.6(6) . . ?
C13 C12 H12 119.7 . . ?
C11 C12 H12 119.7 . . ?
C12 C13 C14 120.8(5) . . ?
C12 C13 H13 119.6 . . ?
C14 C13 H13 119.6 . . ?
C1 C14 C9 119.3(6) . . ?
C1 C14 C13 122.5(5) . . ?
C9 C14 C13 118.2(6) . . ?
C16 C15 H15A 109.5 . . ?
C16 C15 H15B 109.5 . . ?
H15A C15 H15B 109.5 . . ?
C16 C15 H15C 109.5 . . ?
H15A C15 H15C 109.5 . . ?
H15B C15 H15C 109.5 . . ?
N1 C16 C17 122.9(5) . . ?
N1 C16 C15 119.4(5) . . ?
C17 C16 C15 117.6(5) . . ?
C18 C17 C16 127.9(5) . . ?
C18 C17 H17 116.0 . . ?
C16 C17 H17 116.0 . . ?
N2 C18 C17 122.9(5) . . ?
N2 C18 C19 120.0(5) . . ?
C17 C18 C19 117.1(5) . . ?
C18 C19 H19A 109.5 . . ?
C18 C19 H19B 109.5 . . ?
H19A C19 H19B 109.5 . . ?
C18 C19 H19C 109.5 . . ?
H19A C19 H19C 109.5 . . ?
H19B C19 H19C 109.5 . . ?
C33 C20 C21 121.9(5) . . ?
C33 C20 N2 119.9(5) . 2_556 ?
C21 C20 N2 118.2(5) . 2_556 ?
C20 C21 C22 122.6(6) . . ?
C20 C21 C26 119.5(5) . . ?
C22 C21 C26 117.9(6) . . ?
C23 C22 C21 120.7(6) . . ?
C23 C22 H22 119.6 . . ?
C21 C22 H22 119.6 . . ?
C22 C23 C24 121.0(6) . . ?
C22 C23 H23 119.5 . . ?
C24 C23 H23 119.5 . . ?
C25 C24 C23 119.7(7) . . ?
C25 C24 H24 120.2 . . ?
C23 C24 H24 120.2 . . ?
C24 C25 C26 121.9(7) . . ?
C24 C25 H25 119.0 . . ?
C26 C25 H25 119.0 . . ?
C27 C26 C25 123.3(6) . . ?
C27 C26 C21 117.9(6) . . ?
C25 C26 C21 118.7(6) . . ?
C28 C27 C26 123.2(6) . . ?
C28 C27 H27 118.4 . . ?
C26 C27 H27 118.4 . . ?
C27 C28 C29 123.4(6) . . ?
C27 C28 C33 119.1(5) . . ?
C29 C28 C33 117.4(6) . . ?
C27 C28 V1 137.3(4) . . ?
C29 C28 V1 60.0(3) . . ?
C33 C28 V1 73.8(3) . . ?
C30 C29 C28 119.8(5) . . ?
C30 C29 V1 75.8(3) . . ?
C28 C29 V1 84.5(3) . . ?
C30 C29 H29 120.1 . . ?
C28 C29 H29 120.1 . . ?
V1 C29 H29 110.0 . . ?
C31 C30 C29 118.6(5) . . ?
C31 C30 V1 70.9(3) . . ?
C29 C30 V1 66.8(3) . . ?
C31 C30 H30 120.7 . . ?
C29 C30 H30 120.7 . . ?
V1 C30 H30 135.0 . . ?
C30 C31 C32 120.4(6) . . ?
C30 C31 V1 73.5(3) . . ?
C32 C31 V1 68.4(3) . . ?
C30 C31 H31 119.8 . . ?
C32 C31 H31 119.8 . . ?
V1 C31 H31 130.9 . . ?
C31 C32 C33 118.7(5) . . ?
C31 C32 V1 73.6(3) . . ?
C33 C32 V1 84.8(3) . . ?
C31 C32 H32 120.6 . . ?
C33 C32 H32 120.6 . . ?
V1 C32 H32 111.5 . . ?
C20 C33 C32 124.4(5) . . ?
C20 C33 C28 118.3(5) . . ?
C32 C33 C28 117.3(5) . . ?
C20 C33 V1 141.2(3) . . ?
C32 C33 V1 59.8(3) . . ?
C28 C33 V1 72.1(3) . . ?
C47 C34 C35 121.5(5) . . ?
C47 C34 N3 118.9(5) . . ?
C35 C34 N3 119.6(5) . . ?
C34 C35 C36 122.7(5) . . ?
C34 C35 C40 118.3(5) . . ?
C36 C35 C40 119.0(6) . . ?
C37 C36 C35 120.4(6) . . ?
C37 C36 H36 119.8 . . ?
C35 C36 H36 119.8 . . ?
C36 C37 C38 121.5(6) . . ?
C36 C37 H37 119.2 . . ?
C38 C37 H37 119.2 . . ?
C39 C38 C37 119.6(6) . . ?
C39 C38 H38 120.2 . . ?
C37 C38 H38 120.2 . . ?
C38 C39 C40 121.6(6) . . ?
C38 C39 H39 119.2 . . ?
C40 C39 H39 119.2 . . ?
C41 C40 C39 122.3(5) . . ?
C41 C40 C35 119.8(5) . . ?
C39 C40 C35 117.9(6) . . ?
C40 C41 C42 121.4(5) . . ?
C40 C41 H41 119.3 . . ?
C42 C41 H41 119.3 . . ?
C41 C42 C43 121.0(5) . . ?
C41 C42 C47 119.4(5) . . ?
C43 C42 C47 119.6(6) . . ?
C44 C43 C42 120.3(6) . . ?
C44 C43 H43 119.9 . . ?
C42 C43 H43 119.9 . . ?
C43 C44 C45 120.9(6) . . ?
C43 C44 H44 119.5 . . ?
C45 C44 H44 119.5 . . ?
C46 C45 C44 120.2(6) . . ?
C46 C45 H45 119.9 . . ?
C44 C45 H45 119.9 . . ?
C45 C46 C47 121.4(6) . . ?
C45 C46 H46 119.3 . . ?
C47 C46 H46 119.3 . . ?
C34 C47 C46 122.9(5) . . ?
C34 C47 C42 119.5(5) . . ?
C46 C47 C42 117.6(5) . . ?
C49 C48 H48A 109.5 . . ?
C49 C48 H48B 109.5 . . ?
H48A C48 H48B 109.5 . . ?
C49 C48 H48C 109.5 . . ?
H48A C48 H48C 109.5 . . ?
H48B C48 H48C 109.5 . . ?
N3 C49 C50 123.0(5) . . ?
N3 C49 C48 119.8(4) . . ?
C50 C49 C48 117.1(4) . . ?
C51 C50 C49 128.2(5) . . ?
C51 C50 H50 115.9 . . ?
C49 C50 H50 115.9 . . ?
N4 C51 C50 122.8(4) . . ?
N4 C51 C52 120.1(5) . . ?
C50 C51 C52 117.1(4) . . ?
C51 C52 H52A 109.5 . . ?
C51 C52 H52B 109.5 . . ?
H52A C52 H52B 109.5 . . ?
C51 C52 H52C 109.5 . . ?
H52A C52 H52C 109.5 . . ?
H52B C52 H52C 109.5 . . ?
C66 C53 C54 121.6(5) . . ?
C66 C53 N4 120.5(5) . 2_557 ?
C54 C53 N4 117.9(5) . 2_557 ?
C55 C54 C53 122.4(5) . . ?
C55 C54 C59 118.3(6) . . ?
C53 C54 C59 119.3(5) . . ?
C56 C55 C54 121.4(6) . . ?
C56 C55 H55 119.3 . . ?
C54 C55 H55 119.3 . . ?
C55 C56 C57 120.2(6) . . ?
C55 C56 H56 119.9 . . ?
C57 C56 H56 119.9 . . ?
C58 C57 C56 120.2(7) . . ?
C58 C57 H57 119.9 . . ?
C56 C57 H57 119.9 . . ?
C57 C58 C59 121.5(6) . . ?
C57 C58 H58 119.3 . . ?
C59 C58 H58 119.3 . . ?
C60 C59 C58 123.4(6) . . ?
C60 C59 C54 118.2(6) . . ?
C58 C59 C54 118.4(5) . . ?
C61 C60 C59 123.5(5) . . ?
C61 C60 H60 118.3 . . ?
C59 C60 H60 118.3 . . ?
C60 C61 C62 123.0(5) . . ?
C60 C61 C66 119.0(5) . . ?
C62 C61 C66 118.0(5) . . ?
C60 C61 V2 137.0(3) . . ?
C62 C61 V2 61.1(3) . . ?
C66 C61 V2 74.1(3) . . ?
C63 C62 C61 118.9(5) . . ?
C63 C62 V2 74.7(3) . . ?
C61 C62 V2 83.4(3) . . ?
C63 C62 H62 120.6 . . ?
C61 C62 H62 120.6 . . ?
V2 C62 H62 111.9 . . ?
C64 C63 C62 119.9(5) . . ?
C64 C63 V2 71.3(3) . . ?
C62 C63 V2 68.0(3) . . ?
C64 C63 H63 120.1 . . ?
C62 C63 H63 120.1 . . ?
V2 C63 H63 134.0 . . ?
C63 C64 C65 120.2(6) . . ?
C63 C64 V2 73.2(3) . . ?
C65 C64 V2 68.3(3) . . ?
C63 C64 H64 119.9 . . ?
C65 C64 H64 119.9 . . ?
V2 C64 H64 131.2 . . ?
C64 C65 C66 118.3(5) . . ?
C64 C65 V2 73.6(3) . . ?
C66 C65 V2 85.2(3) . . ?
C64 C65 H65 120.9 . . ?
C66 C65 H65 120.9 . . ?
V2 C65 H65 110.9 . . ?
C53 C66 C65 124.1(5) . . ?
C53 C66 C61 118.4(5) . . ?
C65 C66 C61 117.5(5) . . ?
C53 C66 V2 140.6(3) . . ?
C65 C66 V2 59.8(3) . . ?
C61 C66 V2 71.7(3) . . ?
C68 C67 H67A 109.5 . . ?
C68 C67 H67B 109.5 . . ?
H67A C67 H67B 109.5 . . ?
C68 C67 H67C 109.5 . . ?
H67A C67 H67C 109.5 . . ?
H67B C67 H67C 109.5 . . ?
C67 C68 C69 110.8(11) . . ?
C67 C68 H68A 109.5 . . ?
C69 C68 H68A 109.5 . . ?
C67 C68 H68B 109.5 . . ?
C69 C68 H68B 109.5 . . ?
H68A C68 H68B 108.1 . . ?
C70 C69 C68 108.9(10) . . ?
C70 C69 H69A 109.9 . . ?
C68 C69 H69A 109.9 . . ?
C70 C69 H69B 109.9 . . ?
C68 C69 H69B 109.9 . . ?
H69A C69 H69B 108.3 . . ?
C69 C70 C71 113.7(10) . . ?
C69 C70 H70A 108.8 . . ?
C71 C70 H70A 108.8 . . ?
C69 C70 H70B 108.8 . . ?
C71 C70 H70B 108.8 . . ?
H70A C70 H70B 107.7 . . ?
C72 C71 C70 106.9(9) . . ?
C72 C71 H71A 110.3 . . ?
C70 C71 H71A 110.3 . . ?
C72 C71 H71B 110.3 . . ?
C70 C71 H71B 110.3 . . ?
H71A C71 H71B 108.6 . . ?
C71 C72 H72A 109.5 . . ?
C71 C72 H72B 109.5 . . ?
H72A C72 H72B 109.5 . . ?
C71 C72 H72C 109.5 . . ?
H72A C72 H72C 109.5 . . ?
H72B C72 H72C 109.5 . . ?
C16 N1 C1 117.0(4) . . ?
C16 N1 V1 127.8(4) . . ?
C1 N1 V1 114.9(3) . . ?
C18 N2 C20 117.1(4) . 2_556 ?
C18 N2 V1 128.3(4) . . ?
C20 N2 V1 114.6(3) 2_556 . ?
C49 N3 C34 117.4(4) . . ?
C49 N3 V2 127.4(3) . . ?
C34 N3 V2 114.9(3) . . ?
C51 N4 C53 117.4(4) . 2_557 ?
C51 N4 V2 127.9(4) . . ?
C53 N4 V2 114.6(3) 2_557 . ?
N2 V1 N1 88.82(17) . . ?
N2 V1 C29 135.6(2) . . ?
N1 V1 C29 111.92(19) . . ?
N2 V1 C32 113.40(18) . . ?
N1 V1 C32 134.3(2) . . ?
C29 V1 C32 80.4(2) . . ?
N2 V1 C31 147.7(2) . . ?
N1 V1 C31 104.5(2) . . ?
C29 V1 C31 66.6(2) . . ?
C32 V1 C31 38.00(19) . . ?
N2 V1 C30 172.8(2) . . ?
N1 V1 C30 95.94(19) . . ?
C29 V1 C30 37.4(2) . . ?
C32 V1 C30 66.7(2) . . ?
C31 V1 C30 35.6(2) . . ?
N2 V1 C28 110.34(18) . . ?
N1 V1 C28 146.11(18) . . ?
C29 V1 C28 35.56(18) . . ?
C32 V1 C28 64.3(2) . . ?
C31 V1 C28 74.3(2) . . ?
C30 V1 C28 62.9(2) . . ?
N2 V1 C33 102.17(17) . . ?
N1 V1 C33 167.56(18) . . ?
C29 V1 C33 63.94(19) . . ?
C32 V1 C33 35.4(2) . . ?
C31 V1 C33 63.04(19) . . ?
C30 V1 C33 73.70(18) . . ?
C28 V1 C33 34.02(17) . . ?
N4 V2 N3 89.25(16) . . ?
N4 V2 C65 112.22(18) . . ?
N3 V2 C65 133.2(2) . . ?
N4 V2 C62 136.7(2) . . ?
N3 V2 C62 112.42(19) . . ?
C65 V2 C62 80.4(2) . . ?
N4 V2 C64 146.3(2) . . ?
N3 V2 C64 103.82(19) . . ?
C65 V2 C64 38.05(19) . . ?
C62 V2 C64 66.5(2) . . ?
N4 V2 C63 173.6(2) . . ?
N3 V2 C63 95.95(18) . . ?
C65 V2 C63 66.68(19) . . ?
C62 V2 C63 37.3(2) . . ?
C64 V2 C63 35.51(19) . . ?
N4 V2 C61 110.95(17) . . ?
N3 V2 C61 146.79(17) . . ?
C65 V2 C61 64.25(19) . . ?
C62 V2 C61 35.52(18) . . ?
C64 V2 C61 74.2(2) . . ?
C63 V2 C61 62.69(19) . . ?
N4 V2 C66 102.16(16) . . ?
N3 V2 C66 166.35(18) . . ?
C65 V2 C66 34.98(19) . . ?
C62 V2 C66 63.91(19) . . ?
C64 V2 C66 62.53(19) . . ?
C63 V2 C66 73.22(17) . . ?
C61 V2 C66 34.20(17) . . ?

loop_
_geom_bond_atom_site_label_1
_geom_bond_atom_site_label_2
_geom_bond_distance
_geom_bond_site_symmetry_2
_geom_bond_publ_flag
C1 C2 1.390(8) . ?
C1 C14 1.414(8) . ?
C1 N1 1.443(6) . ?
C2 C3 1.420(8) . ?
C2 C7 1.433(7) . ?
C3 C4 1.346(9) . ?
C3 H3 0.9500 . ?
C4 C5 1.421(9) . ?
C4 H4 0.9500 . ?
C5 C6 1.340(9) . ?
C5 H5 0.9500 . ?
C6 C7 1.426(8) . ?
C6 H6 0.9500 . ?
C7 C8 1.390(8) . ?
C8 C9 1.394(8) . ?
C8 H8 0.9500 . ?
C9 C14 1.423(7) . ?
C9 C10 1.426(9) . ?
C10 C11 1.339(9) . ?
C10 H10 0.9500 . ?
C11 C12 1.410(8) . ?
C11 H11 0.9500 . ?
C12 C13 1.369(8) . ?
C12 H12 0.9500 . ?
C13 C14 1.424(8) . ?
C13 H13 0.9500 . ?
C15 C16 1.514(7) . ?
C15 H15A 0.9800 . ?
C15 H15B 0.9800 . ?
C15 H15C 0.9800 . ?
C16 N1 1.342(6) . ?
C16 C17 1.393(7) . ?
C17 C18 1.388(8) . ?
C17 H17 0.9500 . ?
C18 N2 1.335(6) . ?
C18 C19 1.519(7) . ?
C19 H19A 0.9800 . ?
C19 H19B 0.9800 . ?
C19 H19C 0.9800 . ?
C20 C33 1.396(7) . ?
C20 C21 1.403(8) . ?
C20 N2 1.437(7) 2_556 ?
C21 C22 1.422(8) . ?
C21 C26 1.433(8) . ?
C22 C23 1.364(9) . ?
C22 H22 0.9500 . ?
C23 C24 1.397(9) . ?
C23 H23 0.9500 . ?
C24 C25 1.358(9) . ?
C24 H24 0.9500 . ?
C25 C26 1.403(8) . ?
C25 H25 0.9500 . ?
C26 C27 1.402(8) . ?
C27 C28 1.373(8) . ?
C27 H27 0.9500 . ?
C28 C29 1.442(7) . ?
C28 C33 1.451(7) . ?
C28 V1 2.468(5) . ?
C29 C30 1.419(8) . ?
C29 V1 2.147(5) . ?
C29 H29 0.9500 . ?
C30 C31 1.375(8) . ?
C30 V1 2.264(5) . ?
C30 H30 0.9500 . ?
C31 C32 1.432(7) . ?
C31 V1 2.230(5) . ?
C31 H31 0.9500 . ?
C32 C33 1.448(8) . ?
C32 V1 2.162(5) . ?
C32 H32 0.9500 . ?
C33 V1 2.491(5) . ?
C34 C47 1.395(8) . ?
C34 C35 1.410(8) . ?
C34 N3 1.439(6) . ?
C35 C36 1.413(8) . ?
C35 C40 1.442(7) . ?
C36 C37 1.364(8) . ?
C36 H36 0.9500 . ?
C37 C38 1.410(8) . ?
C37 H37 0.9500 . ?
C38 C39 1.359(9) . ?
C38 H38 0.9500 . ?
C39 C40 1.429(8) . ?
C39 H39 0.9500 . ?
C40 C41 1.389(8) . ?
C41 C42 1.400(8) . ?
C41 H41 0.9500 . ?
C42 C43 1.418(8) . ?
C42 C47 1.425(7) . ?
C43 C44 1.357(9) . ?
C43 H43 0.9500 . ?
C44 C45 1.400(8) . ?
C44 H44 0.9500 . ?
C45 C46 1.360(8) . ?
C45 H45 0.9500 . ?
C46 C47 1.421(8) . ?
C46 H46 0.9500 . ?
C48 C49 1.508(7) . ?
C48 H48A 0.9800 . ?
C48 H48B 0.9800 . ?
C48 H48C 0.9800 . ?
C49 N3 1.341(6) . ?
C49 C50 1.398(7) . ?
C50 C51 1.387(7) . ?
C50 H50 0.9500 . ?
C51 N4 1.336(6) . ?
C51 C52 1.505(6) . ?
C52 H52A 0.9800 . ?
C52 H52B 0.9800 . ?
C52 H52C 0.9800 . ?
C53 C66 1.395(7) . ?
C53 C54 1.421(8) . ?
C53 N4 1.435(7) 2_557 ?
C54 C55 1.417(7) . ?
C54 C59 1.432(7) . ?
C55 C56 1.356(8) . ?
C55 H55 0.9500 . ?
C56 C57 1.417(9) . ?
C56 H56 0.9500 . ?
C57 C58 1.348(8) . ?
C57 H57 0.9500 . ?
C58 C59 1.421(8) . ?
C58 H58 0.9500 . ?
C59 C60 1.399(7) . ?
C60 C61 1.371(8) . ?
C60 H60 0.9500 . ?
C61 C62 1.441(7) . ?
C61 C66 1.459(7) . ?
C61 V2 2.465(5) . ?
C62 C63 1.420(8) . ?
C62 V2 2.172(5) . ?
C62 H62 0.9500 . ?
C63 C64 1.370(8) . ?
C63 V2 2.259(5) . ?
C63 H63 0.9500 . ?
C64 C65 1.435(7) . ?
C64 V2 2.234(5) . ?
C64 H64 0.9500 . ?
C65 C66 1.436(8) . ?
C65 V2 2.164(5) . ?
C65 H65 0.9500 . ?
C66 V2 2.496(5) . ?
C67 C68 1.416(14) . ?
C67 H67A 0.9800 . ?
C67 H67B 0.9800 . ?
C67 H67C 0.9800 . ?
C68 C69 1.556(13) . ?
C68 H68A 0.9900 . ?
C68 H68B 0.9900 . ?
C69 C70 1.497(13) . ?
C69 H69A 0.9900 . ?
C69 H69B 0.9900 . ?
C70 C71 1.534(12) . ?
C70 H70A 0.9900 . ?
C70 H70B 0.9900 . ?
C71 C72 1.412(13) . ?
C71 H71A 0.9900 . ?
C71 H71B 0.9900 . ?
C72 H72A 0.9800 . ?
C72 H72B 0.9800 . ?
C72 H72C 0.9800 . ?
N1 V1 2.025(4) . ?
N2 C20 1.437(7) 2_556 ?
N2 V1 2.020(4) . ?
N3 V2 2.024(4) . ?
N4 C53 1.435(7) 2_557 ?
N4 V2 2.023(4) . ?
